data_7717450
loop_
_publ_author_name
'Wang, Wenlong'
'Li, Cunyao'
'Wang, Wenhao'
'Qiu, Yuqin'
'Lu, Jinlong'
'Liu, Hongguang'
'Zhan, Yizhou'
'Yan, Li'
'Ding, Yunjie'

_publ_section_title
;
 Modular synthesis of triphenylphosphine-derived cage ligands for
 rhodium-catalyzed hydroformylation applications
;
_journal_name_full 'Dalton Transactions'
_journal_paper_doi 10.1039/D4DT02627F
_journal_year 2024
_chemical_formula_moiety '0.04(C60 H50 F12 N6 P2), 0.04(C H2 Cl2)'
_chemical_formula_sum 'C H Cl0.01 F N P'
_chemical_formula_weight 77.23
_space_group_crystal_system hexagonal
_space_group_IT_number 179
_space_group_name_Hall 'P 65 2 (0 0 1)'
_space_group_name_H-M_alt 'P 65 2 2'
_atom_sites_solution_hydrogens geom
_audit_creation_date 2019-11-28
_audit_creation_method
;
Olex2 1.2
(compiled 2018.05.29 svn.r3508 for OlexSys, GUI svn.r5506)
;
_audit_update_record
;
2021-03-15 deposited with the CCDC.	2024-10-31 downloaded from the CCDC.
;
_cell_angle_alpha 90
_cell_angle_beta 90
_cell_angle_gamma 120
_cell_formula_units_Z 155
_cell_length_a 23.8636(12)
_cell_length_b 23.8636(12)
_cell_length_c 22.2433(10)
_cell_measurement_reflns_used 9946
_cell_measurement_temperature 250(2)
_cell_measurement_theta_max 23.32
_cell_measurement_theta_min 2.50
_cell_volume 10969.9(9)
_computing_cell_refinement 'SAINT v8.37A (Bruker, 2015)'
_computing_data_reduction 'SAINT v8.37A (Bruker, 2015)'
_computing_molecular_graphics 'Olex2 (Dolomanov et al., 2009)'
_computing_publication_material 'Olex2 (Dolomanov et al., 2009)'
_computing_structure_refinement 'ShelXL (Sheldrick, 2015)'
_computing_structure_solution 'SHELXT 2014/5 (Sheldrick, 2014)'
_diffrn_ambient_temperature 250.01
_diffrn_measured_fraction_theta_full 0.997
_diffrn_measured_fraction_theta_max 0.996
_diffrn_measurement_device_type 'Bruker APEX-II CCD'
_diffrn_measurement_method '\f and \w scans'
_diffrn_radiation_type MoK\a
_diffrn_radiation_wavelength 0.71073
_diffrn_reflns_av_R_equivalents 0.0529
_diffrn_reflns_av_unetI/netI 0.0574
_diffrn_reflns_Laue_measured_fraction_full 0.997
_diffrn_reflns_Laue_measured_fraction_max 0.996
_diffrn_reflns_limit_h_max 20
_diffrn_reflns_limit_h_min -31
_diffrn_reflns_limit_k_max 31
_diffrn_reflns_limit_k_min -13
_diffrn_reflns_limit_l_max 18
_diffrn_reflns_limit_l_min -28
_diffrn_reflns_number 37707
_diffrn_reflns_point_group_measured_fraction_full 0.998
_diffrn_reflns_point_group_measured_fraction_max 0.996
_diffrn_reflns_theta_full 25.242
_diffrn_reflns_theta_max 27.572
_diffrn_reflns_theta_min 2.173
_diffrn_standards_number 0
_exptl_absorpt_coefficient_mu 0.703
_exptl_absorpt_correction_T_max 0.7456
_exptl_absorpt_correction_T_min 0.6674
_exptl_absorpt_correction_type none
_exptl_absorpt_process_details
;
SADABS-2016/2 (Bruker,2016/2) was used for absorption correction.
wR2(int) was 0.1311 before and 0.0431 after correction.
The Ratio of minimum to maximum transmission is 0.8951.
The \l/2 correction factor is Not present.
;
_exptl_crystal_density_diffrn 1.812
_exptl_crystal_F_000 5907
_refine_diff_density_max 0.821
_refine_diff_density_min -0.344
_refine_diff_density_rms 0.085
_refine_ls_abs_structure_details
;
 Flack x determined using 1105 quotients [(I+)-(I-)]/[(I+)+(I-)]
 (Parsons, Flack and Wagner, Acta Cryst. B69 (2013) 249-259).
;
_refine_ls_abs_structure_Flack 0.07(3)
_refine_ls_extinction_method none
_refine_ls_goodness_of_fit_ref 1.022
_refine_ls_hydrogen_treatment constr
_refine_ls_matrix_type full
_refine_ls_number_parameters 375
_refine_ls_number_reflns 8447
_refine_ls_number_restraints 0
_refine_ls_restrained_S_all 1.022
_refine_ls_R_factor_all 0.1934
_refine_ls_R_factor_gt 0.0992
_refine_ls_shift/su_max 0.000
_refine_ls_shift/su_mean 0.000
_refine_ls_structure_factor_coef Fsqd
_refine_ls_weighting_details 'w=1/[\s^2^(Fo^2^)+(0.1826P)^2^] where P=(Fo^2^+2Fc^2^)/3'
_refine_ls_weighting_scheme calc
_refine_ls_wR_factor_gt 0.2522
_refine_ls_wR_factor_ref 0.3238
_reflns_Friedel_coverage 0.760
_reflns_Friedel_fraction_full 1.000
_reflns_Friedel_fraction_max 0.996
_reflns_number_gt 3606
_reflns_number_total 8447
_reflns_threshold_expression 'I > 2\s(I)'
_cod_data_source_file d4dt02627f2.cif
_cod_data_source_block mo_20191127_3_0m_a
_cod_original_cell_volume 10969.9(12)
_cod_database_code 7717450
_shelx_shelxl_version_number 2018/3
_shelx_space_group_comment
;
The symmetry employed for this shelxl refinement is uniquely defined
by the following loop, which should always be used as a source of
symmetry information in preference to the above space-group names.
They are only intended as comments.
;
_olex2_refinement_description
;
1. Fixed Uiso
 At 1.2 times of:
  All C(H) groups, All C(H,H) groups, All N(H) groups
2. Others
 Fixed Sof: H00E(0.5) H00F(0.5)
3.a Ternary CH refined with riding coordinates:
 C009(H009), C011(H011), C012(H012)
3.b Secondary CH2 refined with riding coordinates:
 C00F(H00A,H00B), C00N(H00C,H00D), C00Z(H00E,H00F), C013(H01A,H01B), C014(H01C,
 H01D), C015(H01E,H01F), C016(H01G,H01H)
3.c Aromatic/amide H refined with riding coordinates:
 C007(H007), C00O(H00O), C00Q(H00Q), C00S(H00S), C00T(H00T), C00U(H00U),
 C00W(H00W), C00X(H00X), N00Y(H00Y), C010(H010)
;
_olex2_submission_special_instructions 'No special instructions were received'

loop_
_space_group_symop_operation_xyz
'x, y, z'
'-y, x-y, z+2/3'
'-x+y, -x, z+1/3'
'-x, -y, z+1/2'
'y, -x+y, z+1/6'
'x-y, x, z+5/6'
'y, x, -z+2/3'
'x-y, -y, -z'
'-x, -x+y, -z+1/3'
'-y, -x, -z+1/6'
'-x+y, y, -z+1/2'
'x, x-y, -z+5/6'

loop_
_atom_site_label
_atom_site_type_symbol
_atom_site_fract_x
_atom_site_fract_y
_atom_site_fract_z
_atom_site_U_iso_or_equiv
_atom_site_adp_type
_atom_site_occupancy
_atom_site_site_symmetry_order
_atom_site_calc_flag
_atom_site_refinement_flags_posn
_atom_site_refinement_flags_adp
_atom_site_refinement_flags_occupancy
_atom_site_disorder_assembly
_atom_site_disorder_group
P001 P 0.58007(16) 0.60894(17) 0.73142(9) 0.1207(11) Uani 1 1 d . . . . .
Cl00 Cl 0.3413(2) 0.56414(17) 0.76702(12) 0.1528(13) Uani 1 1 d . . . . .
F003 F 0.4538(3) 0.7277(3) 0.72922(18) 0.1116(16) Uani 1 1 d . . . . .
F004 F 0.4816(3) 0.6551(3) 0.54293(19) 0.133(2) Uani 1 1 d . . . . .
N005 N 0.3760(3) 0.7107(3) 0.6268(2) 0.0844(16) Uani 1 1 d . . . . .
F006 F 0.4941(4) 0.3755(4) 0.6203(3) 0.159(3) Uani 1 1 d . . . . .
C007 C 0.4258(4) 0.7147(4) 0.6031(3) 0.0844(19) Uani 1 1 d . . . . .
H007 H 0.438420 0.733139 0.564622 0.101 Uiso 1 1 calc R . . . .
F008 F 0.3455(5) 0.4109(4) 0.7180(4) 0.177(3) Uani 1 1 d . . . . .
C009 C 0.3356(4) 0.7272(4) 0.5903(3) 0.0790(18) Uani 1 1 d . . . . .
H009 H 0.358331 0.747178 0.552240 0.095 Uiso 1 1 calc R . . . .
F00A F 0.5126(5) 0.3835(5) 0.7986(4) 0.202(4) Uani 1 1 d . . . . .
C00B C 0.5371(4) 0.6424(4) 0.6900(3) 0.095(2) Uani 1 1 d . . . . .
C00C C 0.4762(4) 0.6953(4) 0.6957(3) 0.087(2) Uani 1 1 d . . . . .
F00D F 0.2955(5) 0.2116(6) 0.5498(4) 0.190(3) Uani 1 1 d . . . . .
C00E C 0.4649(4) 0.6914(4) 0.6336(3) 0.083(2) Uani 1 1 d . . . . .
C00F C 0.3225(5) 0.7750(4) 0.6243(3) 0.090(2) Uani 1 1 d . . . . .
H00A H 0.305743 0.757760 0.664451 0.108 Uiso 1 1 calc R . . . .
H00B H 0.363145 0.815951 0.629314 0.108 Uiso 1 1 calc R . . . .
C00G C 0.5174(6) 0.5254(5) 0.7402(3) 0.114(4) Uani 1 1 d . . . . .
C00H C 0.4927(4) 0.6620(5) 0.6035(3) 0.096(2) Uani 1 1 d . . . . .
C00I C 0.3975(7) 0.3721(6) 0.4937(4) 0.115(3) Uani 1 1 d . . . . .
C00J C 0.3952(9) 0.2932(9) 0.5895(4) 0.141(5) Uani 1 1 d . . . . .
C00K C 0.4913(12) 0.4214(11) 0.7731(5) 0.165(7) Uani 1 1 d . . . . .
C00L C 0.4469(8) 0.3552(8) 0.5788(5) 0.131(4) Uani 1 1 d . . . . .
N00M N 0.3412(8) 0.2089(7) 0.6660(5) 0.158(4) Uani 1 1 d . . . . .
C00N C 0.2746(5) 0.7872(5) 0.5917(4) 0.114(3) Uani 1 1 d . . . . .
H00C H 0.294853 0.811829 0.555070 0.137 Uiso 1 1 calc R . . . .
H00D H 0.263529 0.813746 0.617224 0.137 Uiso 1 1 calc R . . . .
C00O C 0.5275(5) 0.6377(5) 0.6288(3) 0.107(3) Uani 1 1 d . . . . .
H00O H 0.544947 0.617711 0.604819 0.129 Uiso 1 1 calc R . . . .
C00P C 0.4234(10) 0.3914(8) 0.7575(5) 0.145(5) Uani 1 1 d . . . . .
C00Q C 0.5120(4) 0.6738(4) 0.7231(3) 0.097(2) Uani 1 1 d . . . . .
H00Q H 0.519915 0.680011 0.764663 0.117 Uiso 1 1 calc R . . . .
C00R C 0.4070(10) 0.4354(9) 0.7344(5) 0.153(5) Uani 1 1 d . . . . .
C00S C 0.4555(8) 0.5026(8) 0.7234(5) 0.133(4) Uani 1 1 d . . . . .
H00S H 0.443559 0.530337 0.704481 0.160 Uiso 1 1 calc R . . . .
C00T C 0.3510(9) 0.3143(9) 0.4994(5) 0.136(4) Uani 1 1 d . . . . .
H00T H 0.317414 0.297634 0.470875 0.164 Uiso 1 1 calc R . . . .
C00U C 0.3912(10) 0.2512(9) 0.6433(6) 0.160(6) Uani 1 1 d . . . . .
H00U H 0.430465 0.258649 0.660226 0.192 Uiso 1 1 calc R . . . .
C00V C 0.3486(9) 0.2758(8) 0.5459(7) 0.151(4) Uani 1 1 d . . . . .
C00W C 0.5364(8) 0.4857(8) 0.7655(4) 0.135(4) Uani 1 1 d . . . . .
H00W H 0.579542 0.501845 0.777492 0.162 Uiso 1 1 calc R . . . .
C00X C 0.4493(6) 0.3934(6) 0.5350(4) 0.123(4) Uani 1 1 d . . . . .
H00X H 0.485525 0.435024 0.531181 0.148 Uiso 1 1 calc R . . . .
N00Y N 0.3921(8) 0.2828(8) 0.7746(4) 0.169(5) Uani 1 1 d . . . . .
H00Y H 0.431749 0.292412 0.782064 0.203 Uiso 1 1 calc R . . . .
C00Z C 0.3059(5) 0.6119(10) 0.750000 0.134(5) Uani 1 2 d S T P . .
H00E H 0.311288 0.639767 0.784408 0.160 Uiso 0.5 1 calc R . . . .
H00F H 0.328479 0.639768 0.715593 0.160 Uiso 0.5 1 calc R . . . .
C010 C 0.3797(10) 0.3273(9) 0.7636(5) 0.166(6) Uani 1 1 d . . . . .
H010 H 0.335868 0.314985 0.759111 0.199 Uiso 1 1 calc R . . . .
C011 C 0.3395(11) 0.2139(9) 0.7748(6) 0.188(7) Uani 1 1 d . . . . .
H011 H 0.296629 0.210850 0.772515 0.226 Uiso 1 1 calc R . . . .
C012 C 0.3501(10) 0.1814(8) 0.7207(6) 0.173(6) Uani 1 1 d . . . . .
H012 H 0.394389 0.187687 0.721854 0.208 Uiso 1 1 calc R . . . .
C013 C 0.3460(12) 0.1836(9) 0.8340(6) 0.219(9) Uani 1 1 d . . . . .
H01A H 0.391267 0.195140 0.839682 0.263 Uiso 1 1 calc R . . . .
H01B H 0.333379 0.201014 0.867935 0.263 Uiso 1 1 calc R . . . .
C014 C 0.3065(15) 0.1156(10) 0.8326(7) 0.240(11) Uani 1 1 d . . . . .
H01C H 0.262182 0.105500 0.841241 0.288 Uiso 1 1 calc R . . . .
H01D H 0.320038 0.098337 0.866093 0.288 Uiso 1 1 calc R . . . .
C015 C 0.3039(11) 0.0785(8) 0.7783(7) 0.203(8) Uani 1 1 d . . . . .
H01E H 0.343215 0.075319 0.776834 0.244 Uiso 1 1 calc R . . . .
H01F H 0.267010 0.034520 0.782083 0.244 Uiso 1 1 calc R . . . .
C016 C 0.2979(12) 0.1056(8) 0.7217(7) 0.221(10) Uani 1 1 d . . . . .
H01G H 0.254206 0.099148 0.717704 0.265 Uiso 1 1 calc R . . . .
H01H H 0.305648 0.083846 0.687993 0.265 Uiso 1 1 calc R . . . .

loop_
_atom_site_aniso_label
_atom_site_aniso_U_11
_atom_site_aniso_U_22
_atom_site_aniso_U_33
_atom_site_aniso_U_23
_atom_site_aniso_U_13
_atom_site_aniso_U_12
P001 0.175(3) 0.185(3) 0.0715(12) -0.0338(15) -0.0396(14) 0.141(2)
Cl00 0.240(4) 0.165(3) 0.0981(16) -0.0143(17) -0.029(2) 0.134(3)
F003 0.162(4) 0.151(4) 0.071(2) -0.029(3) -0.018(3) 0.115(4)
F004 0.191(5) 0.234(6) 0.061(2) -0.037(3) -0.035(3) 0.172(5)
N005 0.102(4) 0.097(4) 0.064(3) -0.003(3) -0.006(3) 0.057(4)
F006 0.214(7) 0.213(7) 0.109(4) -0.006(4) -0.040(4) 0.151(6)
C007 0.109(6) 0.104(5) 0.062(3) -0.006(4) -0.013(4) 0.070(5)
F008 0.197(7) 0.169(6) 0.205(8) -0.001(5) -0.040(6) 0.123(6)
C009 0.105(5) 0.099(5) 0.058(3) 0.008(3) 0.005(4) 0.070(4)
F00A 0.304(10) 0.251(9) 0.168(6) 0.049(6) -0.002(7) 0.227(9)
C00B 0.132(6) 0.135(7) 0.065(4) -0.018(4) -0.022(4) 0.101(6)
C00C 0.116(6) 0.115(6) 0.063(4) -0.026(4) -0.016(4) 0.083(5)
F00D 0.226(9) 0.217(9) 0.167(6) 0.025(6) 0.000(6) 0.141(8)
C00E 0.091(5) 0.103(5) 0.068(4) -0.023(4) -0.019(4) 0.057(4)
C00F 0.117(6) 0.099(5) 0.073(4) 0.003(4) 0.007(4) 0.067(5)
C00G 0.201(10) 0.174(9) 0.056(4) -0.015(5) -0.020(5) 0.160(9)
C00H 0.121(6) 0.144(7) 0.058(3) -0.028(4) -0.020(4) 0.093(6)
C00I 0.175(10) 0.130(8) 0.085(6) -0.021(6) 0.000(6) 0.111(8)
C00J 0.229(15) 0.213(15) 0.081(6) -0.011(8) -0.002(8) 0.187(14)
C00K 0.29(2) 0.259(19) 0.074(6) 0.015(9) -0.001(9) 0.234(19)
C00L 0.195(12) 0.166(11) 0.088(6) -0.021(7) -0.020(8) 0.133(11)
N00M 0.228(13) 0.185(11) 0.117(7) 0.026(7) 0.032(7) 0.146(11)
C00N 0.153(8) 0.143(7) 0.097(6) 0.019(6) 0.015(6) 0.112(7)
C00O 0.150(8) 0.170(8) 0.063(4) -0.033(5) -0.027(4) 0.126(7)
C00P 0.265(18) 0.172(12) 0.078(5) 0.007(7) 0.008(8) 0.169(13)
C00Q 0.132(7) 0.125(6) 0.059(4) -0.023(4) -0.028(4) 0.083(6)
C00R 0.253(18) 0.204(15) 0.091(6) -0.009(8) -0.016(8) 0.182(15)
C00S 0.211(13) 0.183(12) 0.088(6) -0.017(7) -0.029(7) 0.159(11)
C00T 0.217(14) 0.195(13) 0.084(6) -0.011(8) -0.006(8) 0.168(13)
C00U 0.269(18) 0.208(15) 0.116(8) 0.000(9) 0.001(10) 0.205(16)
C00V 0.193(13) 0.157(12) 0.145(12) -0.016(10) 0.015(11) 0.120(11)
C00W 0.212(13) 0.200(12) 0.072(5) -0.005(7) -0.021(7) 0.163(12)
C00X 0.196(10) 0.171(9) 0.078(5) -0.027(6) -0.040(6) 0.148(9)
N00Y 0.272(15) 0.199(12) 0.102(6) 0.004(7) -0.006(7) 0.167(13)
C00Z 0.137(8) 0.203(16) 0.083(7) 0.000 -0.016(6) 0.102(8)
C010 0.29(2) 0.199(15) 0.094(7) 0.009(8) 0.019(9) 0.189(16)
C011 0.30(2) 0.186(15) 0.129(10) 0.026(10) 0.028(12) 0.156(16)
C012 0.278(18) 0.181(13) 0.129(9) 0.001(9) 0.003(10) 0.165(14)
C013 0.40(3) 0.170(14) 0.116(8) 0.047(9) 0.026(13) 0.162(17)
C014 0.43(3) 0.185(17) 0.130(11) 0.021(12) 0.037(16) 0.17(2)
C015 0.31(2) 0.168(13) 0.150(12) 0.036(11) 0.033(14) 0.138(16)
C016 0.41(3) 0.173(15) 0.140(11) -0.004(10) 0.022(15) 0.186(19)

loop_
_atom_type_symbol
_atom_type_description
_atom_type_scat_dispersion_real
_atom_type_scat_dispersion_imag
_atom_type_scat_source
C C 0.0033 0.0016 'International Tables Vol C Tables 4.2.6.8 and 6.1.1.4'
H H 0.0000 0.0000 'International Tables Vol C Tables 4.2.6.8 and 6.1.1.4'
F F 0.0171 0.0103 'International Tables Vol C Tables 4.2.6.8 and 6.1.1.4'
N N 0.0061 0.0033 'International Tables Vol C Tables 4.2.6.8 and 6.1.1.4'
P P 0.1023 0.0942 'International Tables Vol C Tables 4.2.6.8 and 6.1.1.4'
Cl Cl 0.1484 0.1585 'International Tables Vol C Tables 4.2.6.8 and 6.1.1.4'

loop_
_geom_angle_atom_site_label_1
_geom_angle_atom_site_label_2
_geom_angle_atom_site_label_3
_geom_angle
_geom_angle_site_symmetry_1
_geom_angle_site_symmetry_3
_geom_angle_publ_flag
C00G P001 C00B 101.6(4) . . ?
C00I P001 C00B 101.1(4) 10_666 . ?
C00I P001 C00G 101.3(5) 10_666 . ?
C007 N005 C009 118.3(6) . . ?
N005 C007 H007 118.9 . . ?
N005 C007 C00E 122.1(7) . . ?
C00E C007 H007 118.9 . . ?
N005 C009 C009 107.8(5) . 10_666 ?
N005 C009 H009 109.3 . . ?
N005 C009 C00F 109.6(6) . . ?
C009 C009 H009 109.3 10_666 . ?
C00F C009 C009 111.5(5) . 10_666 ?
C00F C009 H009 109.3 . . ?
C00O C00B P001 124.6(5) . . ?
C00O C00B C00Q 118.2(7) . . ?
C00Q C00B P001 117.2(5) . . ?
F003 C00C C00E 117.4(6) . . ?
C00Q C00C F003 118.2(6) . . ?
C00Q C00C C00E 124.2(6) . . ?
C00C C00E C007 124.7(6) . . ?
C00H C00E C007 122.3(6) . . ?
C00H C00E C00C 113.0(6) . . ?
C009 C00F H00A 109.3 . . ?
C009 C00F H00B 109.3 . . ?
H00A C00F H00B 108.0 . . ?
C00N C00F C009 111.5(7) . . ?
C00N C00F H00A 109.3 . . ?
C00N C00F H00B 109.3 . . ?
C00S C00G P001 123.3(8) . . ?
C00S C00G C00W 121.0(13) . . ?
C00W C00G P001 115.7(11) . . ?
C00E C00H F004 115.6(6) . . ?
C00O C00H F004 118.9(6) . . ?
C00O C00H C00E 125.5(6) . . ?
C00T C00I P001 117.3(10) . 10_666 ?
C00T C00I C00X 117.1(11) . . ?
C00X C00I P001 125.6(10) . 10_666 ?
C00L C00J C00U 124.0(15) . . ?
C00V C00J C00L 110.7(13) . . ?
C00V C00J C00U 125.2(18) . . ?
F00A C00K C00P 118.0(18) . . ?
F00A C00K C00W 116.6(18) . . ?
C00W C00K C00P 125.5(12) . . ?
F006 C00L C00J 113.7(12) . . ?
C00X C00L F006 121.4(15) . . ?
C00X C00L C00J 124.7(13) . . ?
C00U N00M C012 114.7(16) . . ?
C00F C00N C00N 113.2(6) . 10_666 ?
C00F C00N H00C 108.9 . . ?
C00F C00N H00D 108.9 . . ?
C00N C00N H00C 108.9 10_666 . ?
C00N C00N H00D 108.9 10_666 . ?
H00C C00N H00D 107.8 . . ?
C00B C00O H00O 120.3 . . ?
C00H C00O C00B 119.3(7) . . ?
C00H C00O H00O 120.3 . . ?
C00R C00P C00K 112.5(17) . . ?
C010 C00P C00K 124.9(14) . . ?
C010 C00P C00R 122.6(19) . . ?
C00B C00Q H00Q 120.2 . . ?
C00C C00Q C00B 119.7(6) . . ?
C00C C00Q H00Q 120.2 . . ?
F008 C00R C00P 115.8(18) . . ?
F008 C00R C00S 122.1(10) . . ?
C00P C00R C00S 121.8(17) . . ?
C00G C00S C00R 120.3(11) . . ?
C00G C00S H00S 119.9 . . ?
C00R C00S H00S 119.9 . . ?
C00I C00T H00T 119.2 . . ?
C00I C00T C00V 121.7(15) . . ?
C00V C00T H00T 119.2 . . ?
C00J C00U H00U 117.4 . . ?
N00M C00U C00J 125.3(16) . . ?
N00M C00U H00U 117.4 . . ?
C00J C00V F00D 115.7(15) . . ?
C00T C00V F00D 119.0(16) . . ?
C00T C00V C00J 125.2(18) . . ?
C00G C00W C00K 118.8(13) . . ?
C00G C00W H00W 120.6 . . ?
C00K C00W H00W 120.6 . . ?
C00I C00X H00X 119.8 . . ?
C00L C00X C00I 120.4(13) . . ?
C00L C00X H00X 119.8 . . ?
C010 N00Y H00Y 119.8 . . ?
C010 N00Y C011 120.5(16) . . ?
C011 N00Y H00Y 119.8 . . ?
Cl00 C00Z Cl00 112.0(11) 11_556 . ?
Cl00 C00Z H00E 109.2 11_556 . ?
Cl00 C00Z H00E 109.2 . . ?
Cl00 C00Z H00F 109.2 11_556 . ?
Cl00 C00Z H00F 109.2 . . ?
H00E C00Z H00F 107.9 . . ?
C00P C010 H010 116.7 . . ?
N00Y C010 C00P 126.5(18) . . ?
N00Y C010 H010 116.7 . . ?
N00Y C011 H011 110.6 . . ?
N00Y C011 C012 107.3(14) . . ?
N00Y C011 C013 107.0(16) . . ?
C012 C011 H011 110.6 . . ?
C012 C011 C013 110.7(13) . . ?
C013 C011 H011 110.6 . . ?
N00M C012 C011 109.5(11) . . ?
N00M C012 H012 109.8 . . ?
N00M C012 C016 108.4(15) . . ?
C011 C012 H012 109.8 . . ?
C011 C012 C016 109.4(15) . . ?
C016 C012 H012 109.8 . . ?
C011 C013 H01A 109.5 . . ?
C011 C013 H01B 109.5 . . ?
H01A C013 H01B 108.1 . . ?
C014 C013 C011 110.7(17) . . ?
C014 C013 H01A 109.5 . . ?
C014 C013 H01B 109.5 . . ?
C013 C014 H01C 107.2 . . ?
C013 C014 H01D 107.2 . . ?
C013 C014 C015 120.6(16) . . ?
H01C C014 H01D 106.8 . . ?
C015 C014 H01C 107.2 . . ?
C015 C014 H01D 107.2 . . ?
C014 C015 H01E 108.5 . . ?
C014 C015 H01F 108.5 . . ?
H01E C015 H01F 107.5 . . ?
C016 C015 C014 115.3(14) . . ?
C016 C015 H01E 108.5 . . ?
C016 C015 H01F 108.5 . . ?
C012 C016 H01G 110.0 . . ?
C012 C016 H01H 110.0 . . ?
C015 C016 C012 108.6(16) . . ?
C015 C016 H01G 110.0 . . ?
C015 C016 H01H 110.0 . . ?
H01G C016 H01H 108.3 . . ?

loop_
_geom_bond_atom_site_label_1
_geom_bond_atom_site_label_2
_geom_bond_distance
_geom_bond_site_symmetry_2
_geom_bond_publ_flag
P001 C00B 1.832(7) . ?
P001 C00G 1.808(13) . ?
P001 C00I 1.786(11) 10_666 ?
Cl00 C00Z 1.764(12) . ?
F003 C00C 1.362(8) . ?
F004 C00H 1.368(8) . ?
N005 C007 1.261(9) . ?
N005 C009 1.455(9) . ?
F006 C00L 1.345(14) . ?
C007 H007 0.9400 . ?
C007 C00E 1.467(10) . ?
F008 C00R 1.331(18) . ?
C009 C009 1.530(15) 10_666 ?
C009 H009 0.9900 . ?
C009 C00F 1.527(10) . ?
F00A C00K 1.363(14) . ?
C00B C00O 1.376(10) . ?
C00B C00Q 1.382(10) . ?
C00C C00E 1.401(9) . ?
C00C C00Q 1.343(10) . ?
F00D C00V 1.421(18) . ?
C00E C00H 1.360(10) . ?
C00F H00A 0.9800 . ?
C00F H00B 0.9800 . ?
C00F C00N 1.500(12) . ?
C00G C00S 1.348(16) . ?
C00G C00W 1.359(14) . ?
C00H C00O 1.350(10) . ?
C00I C00T 1.273(18) . ?
C00I C00X 1.415(14) . ?
C00J C00L 1.394(19) . ?
C00J C00U 1.534(17) . ?
C00J C00V 1.373(19) . ?
C00K C00P 1.45(2) . ?
C00K C00W 1.37(2) . ?
C00L C00X 1.315(16) . ?
N00M C00U 1.22(2) . ?
N00M C012 1.449(16) . ?
C00N C00N 1.52(2) 10_666 ?
C00N H00C 0.9800 . ?
C00N H00D 0.9800 . ?
C00O H00O 0.9400 . ?
C00P C00R 1.389(17) . ?
C00P C010 1.36(2) . ?
C00Q H00Q 0.9400 . ?
C00R C00S 1.46(2) . ?
C00S H00S 0.9400 . ?
C00T H00T 0.9400 . ?
C00T C00V 1.365(17) . ?
C00U H00U 0.9400 . ?
C00W H00W 0.9400 . ?
C00X H00X 0.9400 . ?
N00Y H00Y 0.8700 . ?
N00Y C010 1.262(17) . ?
N00Y C011 1.49(2) . ?
C00Z H00E 0.9800 . ?
C00Z H00F 0.9800 . ?
C010 H010 0.9400 . ?
C011 H011 0.9900 . ?
C011 C012 1.520(18) . ?
C011 C013 1.546(18) . ?
C012 H012 0.9900 . ?
C012 C016 1.60(3) . ?
C013 H01A 0.9800 . ?
C013 H01B 0.9800 . ?
C013 C014 1.41(2) . ?
C014 H01C 0.9800 . ?
C014 H01D 0.9800 . ?
C014 C015 1.48(2) . ?
C015 H01E 0.9800 . ?
C015 H01F 0.9800 . ?
C015 C016 1.45(2) . ?
C016 H01G 0.9800 . ?
C016 H01H 0.9800 . ?
